data_2243175
loop_
_publ_author_name
'Squattrito, Philip J.'
'Lambright-Mutthamsetty, Kelly J.'
'Giolando, Patrick A.'
'Kirschbaum, Kristin'

_publ_section_title
;
 Crystal structures of two coordination isomers of copper(II)
 4-sulfobenzoic acid hexahydrate and two mixed silver/potassium
 4-sulfobenzoic acid salts
;
_journal_coeditor_code MW2148
_journal_issue 11
_journal_name_full 'Acta Crystallographica Section E'
_journal_page_first 1801
_journal_page_last 1807
_journal_paper_doi 10.1107/S2056989019014610
_journal_volume 75
_journal_year 2019
_chemical_formula_iupac '[Ag0.69 K0.31] (C7 H5 O5 S)'
_chemical_formula_moiety 'C7 H5 Ag0.69 K0.31 O5 S'
_chemical_formula_sum 'C7 H5 Ag0.69 K0.31 O5 S'
_chemical_formula_weight 287.72
_chemical_name_systematic
;
Silver potassium 4-carboxybenzenesulfonate
;
_space_group_crystal_system monoclinic
_space_group_IT_number 15
_space_group_name_Hall '-C 2yc'
_space_group_name_H-M_alt 'C 1 2/c 1'
_symmetry_space_group_name_Hall '-C 2yc'
_symmetry_space_group_name_H-M 'C 1 2/c 1'
_atom_sites_solution_hydrogens geom
_atom_sites_solution_primary dual
_atom_sites_solution_secondary difmap
_audit_creation_method SHELXL-2017/1
_cell_angle_alpha 90
_cell_angle_beta 95.651(2)
_cell_angle_gamma 90
_cell_formula_units_Z 8
_cell_length_a 19.436(3)
_cell_length_b 15.644(3)
_cell_length_c 5.3355(9)
_cell_measurement_reflns_used 7014
_cell_measurement_temperature 120(2)
_cell_measurement_theta_max 30.40
_cell_measurement_theta_min 2.60
_cell_volume 1614.4(5)
_computing_cell_refinement
;
SAINT (Bruker, 2015)
;
_computing_data_collection
;
APEX3 (Bruker, 2015)
;
_computing_data_reduction
;
SAINT (Bruker, 2015)
;
_computing_molecular_graphics
;
CrystalMaker (Palmer, 2014)
;
_computing_structure_refinement
;
SHELXL-2017 (Sheldrick, 2015b)
;
_computing_structure_solution
;
SHELXT-2018 (Sheldrick, 2015a)
;
_diffrn_ambient_temperature 120(2)
_diffrn_measured_fraction_theta_full 1.000
_diffrn_measured_fraction_theta_max 0.992
_diffrn_measurement_device_type 'Bruker APEXII CCD'
_diffrn_measurement_method '\w scans'
_diffrn_radiation_monochromator 'curved graphite crystal'
_diffrn_radiation_source 'fine-focus sealed tube'
_diffrn_radiation_type MoK\a
_diffrn_radiation_wavelength 0.71073
_diffrn_reflns_av_R_equivalents 0.0201
_diffrn_reflns_av_unetI/netI 0.0150
_diffrn_reflns_limit_h_max 27
_diffrn_reflns_limit_h_min -27
_diffrn_reflns_limit_k_max 22
_diffrn_reflns_limit_k_min -22
_diffrn_reflns_limit_l_max 7
_diffrn_reflns_limit_l_min -7
_diffrn_reflns_number 12751
_diffrn_reflns_theta_full 26.000
_diffrn_reflns_theta_max 30.424
_diffrn_reflns_theta_min 1.674
_exptl_absorpt_coefficient_mu 2.175
_exptl_absorpt_correction_T_max 0.6478
_exptl_absorpt_correction_T_min 0.5718
_exptl_absorpt_correction_type multi-scan
_exptl_absorpt_process_details
;
(SADABS; Krause <i>et al.</i>,  2015)
;
_exptl_crystal_colour colorless
_exptl_crystal_density_diffrn 2.368
_exptl_crystal_description needle
_exptl_crystal_F_000 1130.6
_exptl_crystal_size_max 0.158
_exptl_crystal_size_mid 0.061
_exptl_crystal_size_min 0.031
_refine_diff_density_max 0.506
_refine_diff_density_min -0.357
_refine_ls_extinction_method none
_refine_ls_goodness_of_fit_ref 1.079
_refine_ls_hydrogen_treatment mixed
_refine_ls_matrix_type full
_refine_ls_number_parameters 135
_refine_ls_number_reflns 2435
_refine_ls_number_restraints 0
_refine_ls_restrained_S_all 1.079
_refine_ls_R_factor_all 0.0205
_refine_ls_R_factor_gt 0.0168
_refine_ls_shift/su_max 0.001
_refine_ls_shift/su_mean 0.000
_refine_ls_structure_factor_coef Fsqd
_refine_ls_weighting_details 'w=1/[\s^2^(Fo^2^)+(0.0210P)^2^+1.6847P] where P=(Fo^2^+2Fc^2^)/3'
_refine_ls_weighting_scheme calc
_refine_ls_wR_factor_gt 0.0413
_refine_ls_wR_factor_ref 0.0427
_reflns_number_gt 2223
_reflns_number_total 2435
_reflns_threshold_expression 'I > 2\s(I)'
_cod_data_source_file mw2148sup1.cif
_cod_data_source_block III
_cod_database_code 2243175
_shelx_space_group_comment
;
The symmetry employed for this shelxl refinement is uniquely defined
by the following loop, which should always be used as a source of
symmetry information in preference to the above space-group names.
They are only intended as comments.
;
_shelx_estimated_absorpt_t_min 0.725
_shelx_estimated_absorpt_t_max 0.936

loop_
_space_group_symop_operation_xyz
'x, y, z'
'-x, y, -z+1/2'
'x+1/2, y+1/2, z'
'-x+1/2, y+1/2, -z+1/2'
'-x, -y, -z'
'x, -y, z-1/2'
'-x+1/2, -y+1/2, -z'
'x+1/2, -y+1/2, z-1/2'

loop_
_atom_site_type_symbol
_atom_site_label
_atom_site_fract_x
_atom_site_fract_y
_atom_site_fract_z
_atom_site_U_iso_or_equiv
_atom_site_adp_type
_atom_site_calc_flag
_atom_site_occupancy
_atom_site_disorder_assembly
_atom_site_disorder_group
Ag Ag1 0.500000 0.54234(2) 0.750000 0.01208(5) Uani d 1 . .
Ag Ag2 0.500000 0.2558(3) 0.250000 0.0138(5) Uani d 0.38 A 1
K K2 0.500000 0.2420(5) 0.250000 0.0119(6) Uani d 0.62 A 2
S S1 0.39857(2) 0.35832(2) 0.72451(6) 0.00889(7) Uani d 1 . .
O O1 0.08310(6) 0.41836(8) 0.1298(2) 0.0193(2) Uani d 1 . .
H H1 0.0452(12) 0.4128(14) 0.0891(18) 0.029 Uiso calc 1 . .
O O2 0.05037(5) 0.38234(8) 0.5066(2) 0.0210(2) Uani d 1 . .
O O3 0.43544(5) 0.35558(7) 0.4987(2) 0.0145(2) Uani d 1 . .
O O4 0.41399(5) 0.43608(7) 0.8736(2) 0.0130(2) Uani d 1 . .
O O5 0.40550(5) 0.28066(7) 0.8741(2) 0.0155(2) Uani d 1 . .
C C1 0.17074(7) 0.38502(9) 0.4510(3) 0.0130(3) Uani d 1 . .
C C2 0.22060(7) 0.41777(9) 0.3068(3) 0.0140(3) Uani d 1 . .
H H2 0.206693 0.445860 0.152193 0.017 Uiso calc 1 . .
C C3 0.29056(7) 0.40970(9) 0.3872(3) 0.0127(3) Uani d 1 . .
H H3 0.324600 0.432562 0.289897 0.015 Uiso calc 1 . .
C C4 0.30975(7) 0.36746(9) 0.6130(3) 0.0100(2) Uani d 1 . .
C C5 0.26050(7) 0.33392(10) 0.7577(3) 0.0136(3) Uani d 1 . .
H H5 0.274541 0.304689 0.910281 0.016 Uiso calc 1 . .
C C6 0.19057(7) 0.34337(10) 0.6781(3) 0.0154(3) Uani d 1 . .
H H6 0.156577 0.321642 0.777569 0.018 Uiso calc 1 . .
C C7 0.09604(7) 0.39454(10) 0.3672(3) 0.0159(3) Uani d 1 . .

loop_
_atom_site_aniso_label
_atom_site_aniso_U_11
_atom_site_aniso_U_22
_atom_site_aniso_U_33
_atom_site_aniso_U_12
_atom_site_aniso_U_13
_atom_site_aniso_U_23
Ag1 0.01209(7) 0.01398(8) 0.01001(7) 0.000 0.00026(5) 0.000
Ag2 0.0148(4) 0.0146(12) 0.0123(4) 0.000 0.0023(3) 0.000
K2 0.0102(6) 0.014(2) 0.0113(6) 0.000 0.0009(4) 0.000
S1 0.00656(13) 0.01002(15) 0.01008(15) -0.00029(10) 0.00077(11) -0.00019(11)
O1 0.0113(5) 0.0227(6) 0.0223(6) -0.0008(4) -0.0068(4) 0.0043(4)
O2 0.0095(5) 0.0330(6) 0.0199(5) 0.0031(4) -0.0021(4) -0.0051(5)
O3 0.0110(5) 0.0195(5) 0.0140(5) 0.0004(4) 0.0053(4) -0.0017(4)
O4 0.0104(4) 0.0130(5) 0.0150(5) -0.0009(4) -0.0016(4) -0.0036(4)
O5 0.0119(5) 0.0137(5) 0.0204(5) 0.0003(4) -0.0006(4) 0.0056(4)
C1 0.0093(6) 0.0142(6) 0.0148(6) 0.0005(5) -0.0029(5) -0.0039(5)
C2 0.0132(6) 0.0141(6) 0.0139(6) -0.0001(5) -0.0028(5) 0.0011(5)
C3 0.0118(6) 0.0136(6) 0.0125(6) -0.0018(5) 0.0004(5) 0.0011(5)
C4 0.0077(5) 0.0107(6) 0.0113(6) -0.0002(4) -0.0003(5) -0.0019(5)
C5 0.0091(6) 0.0192(7) 0.0125(6) -0.0004(5) 0.0005(5) 0.0025(5)
C6 0.0088(6) 0.0228(7) 0.0146(6) -0.0018(5) 0.0009(5) 0.0004(5)
C7 0.0115(6) 0.0151(7) 0.0200(7) 0.0015(5) -0.0047(5) -0.0036(5)

loop_
_atom_type_symbol
_atom_type_description
_atom_type_scat_dispersion_real
_atom_type_scat_dispersion_imag
_atom_type_scat_source
C C 0.0033 0.0016 'International Tables Vol C Tables 4.2.6.8 and 6.1.1.4'
H H 0.0000 0.0000 'International Tables Vol C Tables 4.2.6.8 and 6.1.1.4'
Ag Ag -0.8971 1.1015 'International Tables Vol C Tables 4.2.6.8 and 6.1.1.4'
K K 0.2009 0.2494 'International Tables Vol C Tables 4.2.6.8 and 6.1.1.4'
O O 0.0106 0.0060 'International Tables Vol C Tables 4.2.6.8 and 6.1.1.4'
S S 0.1246 0.1234 'International Tables Vol C Tables 4.2.6.8 and 6.1.1.4'

loop_
_geom_angle_atom_site_label_1
_geom_angle_atom_site_label_2
_geom_angle_atom_site_label_3
_geom_angle_site_symmetry_1
_geom_angle_site_symmetry_3
_geom_angle
O4 Ag1 O4 . 2_656 96.32(5)
O4 Ag1 O3 . 6_566 84.29(4)
O4 Ag1 O3 2_656 6_566 162.59(4)
O4 Ag1 O3 . 5_666 162.59(4)
O4 Ag1 O3 2_656 5_666 84.29(4)
O3 Ag1 O3 6_566 5_666 100.33(5)
O4 Ag1 O4 . 5_667 106.84(3)
O4 Ag1 O4 2_656 5_667 83.68(4)
O3 Ag1 O4 6_566 5_667 79.52(4)
O3 Ag1 O4 5_666 5_667 90.53(4)
O4 Ag1 O4 . 6_565 83.68(4)
O4 Ag1 O4 2_656 6_565 106.84(3)
O3 Ag1 O4 6_566 6_565 90.53(4)
O3 Ag1 O4 5_666 6_565 79.52(4)
O4 Ag1 O4 5_667 6_565 164.51(5)
O3 Ag2 O3 2_655 . 101.60(17)
O2 K2 O2 8 7_556 82.3(2)
O2 K2 O3 8 2_655 91.83(4)
O2 K2 O3 7_556 2_655 172.8(2)
O2 K2 O3 8 . 172.8(2)
O2 K2 O3 7_556 . 91.84(4)
O3 K2 O3 2_655 . 94.3(3)
O2 K2 O5 8 2_656 106.44(13)
O2 K2 O5 7_556 2_656 93.44(10)
O3 K2 O5 2_655 2_656 84.13(15)
O3 K2 O5 . 2_656 78.01(13)
O2 K2 O5 8 1_554 93.44(10)
O2 K2 O5 7_556 1_554 106.44(13)
O3 K2 O5 2_655 1_554 78.01(13)
O3 K2 O5 . 1_554 84.13(15)
O5 K2 O5 2_656 1_554 153.7(3)
O5 S1 O3 . . 113.70(6)
O5 S1 O4 . . 113.11(7)
O3 S1 O4 . . 112.35(6)
O5 S1 C4 . . 106.62(6)
O3 S1 C4 . . 105.40(7)
O4 S1 C4 . . 104.75(6)
C7 O1 H1 . . 109.5
C7 O2 K2 . 7_556 138.90(15)
S1 O3 Ag2 . . 141.04(10)
S1 O3 Ag1 . 5_666 137.17(6)
Ag2 O3 Ag1 . 5_666 79.04(9)
S1 O3 K2 . . 137.55(14)
Ag1 O3 K2 5_666 . 82.70(13)
S1 O4 Ag1 . . 121.05(6)
S1 O4 Ag1 . 5_667 129.07(6)
Ag1 O4 Ag1 . 5_667 73.16(3)
S1 O5 K2 . 1_556 128.74(17)
C2 C1 C6 . . 120.23(13)
C2 C1 C7 . . 120.64(13)
C6 C1 C7 . . 119.14(13)
C3 C2 C1 . . 120.56(13)
C3 C2 H2 . . 119.7
C1 C2 H2 . . 119.7
C2 C3 C4 . . 118.71(13)
C2 C3 H3 . . 120.6
C4 C3 H3 . . 120.6
C5 C4 C3 . . 121.28(13)
C5 C4 S1 . . 118.90(11)
C3 C4 S1 . . 119.80(10)
C4 C5 C6 . . 119.71(13)
C4 C5 H5 . . 120.1
C6 C5 H5 . . 120.1
C5 C6 C1 . . 119.50(13)
C5 C6 H6 . . 120.3
C1 C6 H6 . . 120.3
O2 C7 O1 . . 122.99(13)
O2 C7 C1 . . 123.07(14)
O1 C7 C1 . . 113.94(13)

loop_
_geom_bond_atom_site_label_1
_geom_bond_atom_site_label_2
_geom_bond_site_symmetry_2
_geom_bond_distance
Ag1 O4 . 2.4919(11)
Ag1 O4 2_656 2.4920(11)
Ag1 O3 6_566 2.4928(11)
Ag1 O3 5_666 2.4928(11)
Ag1 O4 5_667 2.5061(10)
Ag1 O4 6_565 2.5061(10)
Ag1 Ag1 5_666 2.9785(4)
Ag1 Ag1 5_667 2.9785(4)
Ag1 Ag2 5_666 3.158(5)
Ag1 K2 5_666 3.373(8)
Ag2 O3 2_655 2.470(3)
Ag2 O3 . 2.470(3)
K2 O2 8 2.584(6)
K2 O2 7_556 2.584(6)
K2 O3 2_655 2.611(6)
K2 O3 . 2.612(6)
K2 O5 2_656 2.653(2)
K2 O5 1_554 2.653(2)
S1 O5 . 1.4525(11)
S1 O3 . 1.4616(11)
S1 O4 . 1.4682(11)
S1 C4 . 1.7756(14)
O1 C7 . 1.3205(19)
O1 H1 . 0.75(2)
O2 C7 . 1.2282(19)
C1 C2 . 1.393(2)
C1 C6 . 1.396(2)
C1 C7 . 1.4840(19)
C2 C3 . 1.3906(19)
C2 H2 . 0.9500
C3 C4 . 1.3925(19)
C3 H3 . 0.9500
C4 C5 . 1.3904(19)
C5 C6 . 1.3913(19)
C5 H5 . 0.9500
C6 H6 . 0.9500

loop_
_geom_hbond_atom_site_label_D
_geom_hbond_atom_site_label_H
_geom_hbond_atom_site_label_A
_geom_hbond_site_symmetry_A
_geom_hbond_distance_DH
_geom_hbond_distance_HA
_geom_hbond_distance_DA
_geom_hbond_angle_DHA
_geom_hbond_publ_flag
O1 H1 O2 2 0.75 1.94 2.6841(16) 172.2 yes

_cod_database_fobs_code 2243175
